data_4126100
loop_
_publ_author_name
'Liu, Zhiqiang'
'Ishibashi, Jacob S. A.'
'Darrigan, Clovis'
'Dargelos, Alain'
'Chrostowska, Anna'
'Li, Bo'
'Vasiliu, Monica'
'Dixon, David A.'
'Liu, Shih-Yuan'

_publ_section_title
;
 The Least Stable Isomer of BN Naphthalene: Toward Predictive Trends for
 the Optoelectronic Properties of BN Acenes.
;
_journal_issue 17
_journal_name_full 'Journal of the American Chemical Society'
_journal_page_first 6082
_journal_page_last 6085
_journal_paper_doi 10.1021/jacs.7b02661
_journal_volume 139
_journal_year 2017
_chemical_formula_moiety 'C8 H8 B N'
_chemical_formula_sum 'C8 H8 B N'
_chemical_formula_weight 128.96
_space_group_crystal_system monoclinic
_space_group_IT_number 14
_space_group_name_Hall '-P 2ybc'
_space_group_name_H-M_alt 'P 1 21/c 1'
_symmetry_space_group_name_Hall '-P 2ybc'
_symmetry_space_group_name_H-M 'P 1 21/c 1'
_atom_sites_solution_hydrogens difmap
_atom_sites_solution_primary direct
_atom_sites_solution_secondary difmap
_audit_creation_method SHELXL-2014/7
_cell_angle_alpha 90
_cell_angle_beta 112.370(4)
_cell_angle_gamma 90
_cell_formula_units_Z 2
_cell_length_a 7.850(2)
_cell_length_b 6.0119(16)
_cell_length_c 7.995(2)
_cell_measurement_reflns_used 3629
_cell_measurement_temperature 100(2)
_cell_measurement_theta_max 28.67
_cell_measurement_theta_min 2.81
_cell_volume 348.92(16)
_computing_cell_refinement 'SAINT (Bruker, 2014)'
_computing_data_collection 'APEX2 (Bruker, 2014)'
_computing_data_reduction 'SAINT (Bruker, 2014)'
_computing_molecular_graphics 'Bruker SHELXTL'
_computing_publication_material 'Bruker SHELXTL'
_computing_structure_refinement 'SHELXL-2014 (Sheldrick, 2014)'
_computing_structure_solution 'SHELXL-2014 (Sheldrick, 2014)'
_diffrn_ambient_temperature 100(2)
_diffrn_measured_fraction_theta_full 1.000
_diffrn_measured_fraction_theta_max 0.998
_diffrn_measurement_device_type 'Bruker Kappa DUO CCD diffractometer'
_diffrn_measurement_method '\f and \w scans'
_diffrn_radiation_type MoK\a
_diffrn_radiation_wavelength 0.71073
_diffrn_reflns_av_R_equivalents 0.0179
_diffrn_reflns_av_unetI/netI 0.0111
_diffrn_reflns_Laue_measured_fraction_full 1.000
_diffrn_reflns_Laue_measured_fraction_max 0.998
_diffrn_reflns_limit_h_max 10
_diffrn_reflns_limit_h_min -10
_diffrn_reflns_limit_k_max 7
_diffrn_reflns_limit_k_min -8
_diffrn_reflns_limit_l_max 9
_diffrn_reflns_limit_l_min -10
_diffrn_reflns_number 5412
_diffrn_reflns_point_group_measured_fraction_full 1.000
_diffrn_reflns_point_group_measured_fraction_max 0.998
_diffrn_reflns_theta_full 25.242
_diffrn_reflns_theta_max 28.674
_diffrn_reflns_theta_min 2.806
_diffrn_source 'fine-focus sealed tube'
_exptl_absorpt_coefficient_mu 0.071
_exptl_absorpt_correction_T_max 0.7457
_exptl_absorpt_correction_T_min 0.7082
_exptl_absorpt_correction_type multi-scan
_exptl_absorpt_process_details
;
Sheldrick, G.M. (2013). SADABS. Bruker AXS Inc. Madison, WI USA.
;
_exptl_crystal_colour colorless
_exptl_crystal_density_diffrn 1.228
_exptl_crystal_density_meas ?
_exptl_crystal_density_method none
_exptl_crystal_description prism
_exptl_crystal_F_000 136
_exptl_crystal_size_max 0.510
_exptl_crystal_size_mid 0.320
_exptl_crystal_size_min 0.260
_refine_diff_density_max 0.335
_refine_diff_density_min -0.211
_refine_diff_density_rms 0.043
_refine_ls_extinction_coef na
_refine_ls_extinction_method none
_refine_ls_goodness_of_fit_ref 1.062
_refine_ls_hydrogen_treatment refall
_refine_ls_matrix_type full
_refine_ls_number_parameters 62
_refine_ls_number_reflns 902
_refine_ls_number_restraints 0
_refine_ls_restrained_S_all 1.062
_refine_ls_R_factor_all 0.0395
_refine_ls_R_factor_gt 0.0380
_refine_ls_shift/su_max 0.000
_refine_ls_shift/su_mean 0.000
_refine_ls_structure_factor_coef Fsqd
_refine_ls_weighting_details 'w=1/[\s^2^(Fo^2^)+(0.0655P)^2^+0.0814P] where P=(Fo^2^+2Fc^2^)/3'
_refine_ls_weighting_scheme calc
_refine_ls_wR_factor_gt 0.1058
_refine_ls_wR_factor_ref 0.1079
_reflns_Friedel_coverage 0.000
_reflns_number_gt 844
_reflns_number_total 902
_reflns_threshold_expression 'I > 2\s(I)'
_cod_data_source_file ja7b02661_si_002.cif
_cod_data_source_block C8H8BN
_cod_depositor_comments
;
The following automatic conversions were performed:

'_exptl_crystal_density_meas' value 'not measured' was changed to '?'
- the value is perceived as not measured.

Automatic conversion script
Id: cif_fix_values 4973 2017-02-22 13:04:09Z antanas 
;
_cod_original_cell_volume 348.89(16)
_cod_database_code 4126100
_shelx_shelxl_version_number 2014/7
_shelx_space_group_comment
;
The symmetry employed for this shelxl refinement is uniquely defined
by the following loop, which should always be used as a source of
symmetry information in preference to the above space-group names.
They are only intended as comments.
;
_shelx_estimated_absorpt_t_min 0.965
_shelx_estimated_absorpt_t_max 0.982

loop_
_space_group_symop_operation_xyz
'x, y, z'
'-x, y+1/2, -z+1/2'
'-x, -y, -z'
'x, -y-1/2, z-1/2'

loop_
_atom_site_label
_atom_site_type_symbol
_atom_site_fract_x
_atom_site_fract_y
_atom_site_fract_z
_atom_site_U_iso_or_equiv
_atom_site_adp_type
_atom_site_occupancy
_atom_site_site_symmetry_order
_atom_site_calc_flag
_atom_site_refinement_flags_occupancy
N1 N 0.46283(10) 0.60131(12) 0.51225(9) 0.0152(2) Uani 0.5 1 d P
C5 C 0.46283(10) 0.60131(12) 0.51225(9) 0.0152(2) Uani 0.5 1 d P
C1 C 0.57185(12) 0.74569(14) 0.64895(11) 0.0183(2) Uani 1 1 d .
C2 C 0.75035(12) 0.69244(15) 0.76112(11) 0.0216(2) Uani 1 1 d .
C3 C 0.82893(12) 0.48912(16) 0.73977(12) 0.0229(2) Uani 1 1 d .
C4 C 0.72259(12) 0.33985(15) 0.60194(12) 0.0193(2) Uani 0.5 1 d P
B1 B 0.72259(12) 0.33985(15) 0.60194(12) 0.0193(2) Uani 0.5 1 d P
H1 H 0.5127(17) 0.887(2) 0.6603(16) 0.027(3) Uiso 1 1 d .
H2 H 0.8224(18) 0.803(2) 0.8564(19) 0.034(3) Uiso 1 1 d .
H3 H 0.9561(19) 0.452(2) 0.8222(18) 0.033(3) Uiso 1 1 d .
H4 H 0.7683(18) 0.186(2) 0.5778(17) 0.029(3) Uiso 1 1 d .

loop_
_atom_site_aniso_label
_atom_site_aniso_U_11
_atom_site_aniso_U_22
_atom_site_aniso_U_33
_atom_site_aniso_U_23
_atom_site_aniso_U_13
_atom_site_aniso_U_12
N1 0.0186(4) 0.0136(4) 0.0154(4) 0.0002(2) 0.0088(3) -0.0001(3)
C5 0.0186(4) 0.0136(4) 0.0154(4) 0.0002(2) 0.0088(3) -0.0001(3)
C1 0.0235(4) 0.0156(4) 0.0179(4) -0.0016(3) 0.0102(3) -0.0015(3)
C2 0.0248(5) 0.0225(5) 0.0188(4) -0.0034(3) 0.0097(3) -0.0064(3)
C3 0.0200(4) 0.0277(5) 0.0227(4) 0.0029(3) 0.0098(3) 0.0010(3)
C4 0.0207(4) 0.0196(4) 0.0190(4) 0.0010(3) 0.0092(3) 0.0013(3)
B1 0.0207(4) 0.0196(4) 0.0190(4) 0.0010(3) 0.0092(3) 0.0013(3)

loop_
_atom_type_symbol
_atom_type_description
_atom_type_scat_dispersion_real
_atom_type_scat_dispersion_imag
_atom_type_scat_source
C C 0.0033 0.0016 'International Tables Vol C Tables 4.2.6.8 and 6.1.1.4'
H H 0.0000 0.0000 'International Tables Vol C Tables 4.2.6.8 and 6.1.1.4'
B B 0.0013 0.0007 'International Tables Vol C Tables 4.2.6.8 and 6.1.1.4'
N N 0.0061 0.0033 'International Tables Vol C Tables 4.2.6.8 and 6.1.1.4'

loop_
_geom_angle_atom_site_label_1
_geom_angle_atom_site_label_2
_geom_angle_atom_site_label_3
_geom_angle
_geom_angle_site_symmetry_1
_geom_angle_site_symmetry_3
C5 N1 C1 119.04(9) 3_666 .
C5 N1 B1 120.12(9) 3_666 3_666
C1 N1 B1 120.84(7) . 3_666
C1 N1 C4 120.84(7) . 3_666
C2 C1 N1 121.93(8) . .
C2 C1 H1 122.3(7) . .
N1 C1 H1 115.8(7) . .
C1 C2 C3 120.30(8) . .
C1 C2 H2 118.5(8) . .
C3 C2 H2 121.2(8) . .
C2 C3 C4 119.16(8) . .
C2 C3 H3 119.4(8) . .
C4 C3 H3 121.5(8) . .
C3 C4 C5 119.44(8) . 3_666
C3 C4 H4 124.4(7) . .
C5 C4 H4 116.1(7) 3_666 .

loop_
_geom_bond_atom_site_label_1
_geom_bond_atom_site_label_2
_geom_bond_distance
_geom_bond_site_symmetry_2
N1 C5 1.3964(14) 3_666
N1 C1 1.4029(11) .
N1 B1 1.4372(11) 3_666
C1 C2 1.3833(12) .
C1 H1 0.988(13) .
C2 C3 1.4085(13) .
C2 H2 1.006(14) .
C3 C4 1.4199(13) .
C3 H3 0.989(14) .
C4 C5 1.4372(11) 3_666
C4 H4 1.037(14) .

loop_
_geom_torsion_atom_site_label_1
_geom_torsion_atom_site_label_2
_geom_torsion_atom_site_label_3
_geom_torsion_atom_site_label_4
_geom_torsion
_geom_torsion_site_symmetry_1
_geom_torsion_site_symmetry_4
C5 N1 C1 C2 -0.52(14) 3_666 .
B1 N1 C1 C2 179.70(7) 3_666 .
N1 C1 C2 C3 0.44(13) . .
C1 C2 C3 C4 -0.06(13) . .
C2 C3 C4 C5 -0.23(13) . 3_666
